data_1568179
loop_
_publ_author_name
'Thangavadivale, Vargini G.'
'Tendera, Lukas'
'Bertermann, R&#xfc;diger'
'Radius, Udo'
'Beweries, Torsten'
'Perutz, Robin N.'

_publ_section_title
;
 Solution and solid-state studies of hydrogen and halogen bonding with
 N-heterocyclic carbene supported nickel(II) fluoride complexes.
;
_journal_issue 0
_journal_name_full 'Faraday discussions'
_journal_page_first 62
_journal_page_last 76
_journal_paper_doi 10.1039/d2fd00171c
_journal_volume 244
_journal_year 2023
_chemical_formula_moiety 'C28 H40 F6 N4 Ni, 0.5(C6 F4 I2), C7 H8'
_chemical_formula_sum 'C38 H48 F8 I N4 Ni'
_chemical_formula_weight 898.41
_space_group_crystal_system triclinic
_space_group_IT_number 2
_space_group_name_Hall '-P 1'
_space_group_name_H-M_alt 'P -1'
_atom_sites_solution_hydrogens geom
_audit_creation_method SHELXL-2018/3
_audit_update_record
;
2022-10-21 deposited with the CCDC.	2022-12-20 downloaded from the CCDC.
;
_cell_angle_alpha 105.371(2)
_cell_angle_beta 98.187(2)
_cell_angle_gamma 103.797(2)
_cell_formula_units_Z 2
_cell_length_a 10.5397(2)
_cell_length_b 10.7172(2)
_cell_length_c 19.4459(5)
_cell_measurement_reflns_used 27798
_cell_measurement_temperature 100.00(10)
_cell_measurement_theta_max 77.3750
_cell_measurement_theta_min 2.4260
_cell_volume 2006.65(8)
_computing_cell_refinement 'CrysAlisPro 1.171.40.45a (Rigaku OD, 2019)'
_computing_data_collection 'CrysAlisPro 1.171.40.45a (Rigaku OD, 2019)'
_computing_data_reduction 'CrysAlisPro 1.171.40.45a (Rigaku OD, 2019)'
_computing_molecular_graphics 'SHELXL-2018/3 (Sheldrick, 2018)'
_computing_publication_material 'SHELXL-2018/3 (Sheldrick, 2018)'
_computing_structure_refinement 'SHELXL-2018/3 (Sheldrick, 2018)'
_computing_structure_solution 'SHELXT 2014/5 (Sheldrick, 2014)'
_diffrn_ambient_temperature 100.00(10)
_diffrn_detector 'Hybrid Pixel Array Detector'
_diffrn_detector_type HyPix
_diffrn_measured_fraction_theta_full 0.999
_diffrn_measured_fraction_theta_max 0.995
_diffrn_measurement_device 'four-circle diffractometer'
_diffrn_measurement_device_type 'XtaLAB Synergy, Dualflex, HyPix'
_diffrn_measurement_method '\w scans'
_diffrn_radiation_monochromator mirror
_diffrn_radiation_probe x-ray
_diffrn_radiation_type 'Cu K\a'
_diffrn_radiation_wavelength 1.54184
_diffrn_reflns_av_R_equivalents 0.0480
_diffrn_reflns_av_unetI/netI 0.0353
_diffrn_reflns_Laue_measured_fraction_full 0.999
_diffrn_reflns_Laue_measured_fraction_max 0.995
_diffrn_reflns_limit_h_max 13
_diffrn_reflns_limit_h_min -13
_diffrn_reflns_limit_k_max 13
_diffrn_reflns_limit_k_min -13
_diffrn_reflns_limit_l_max 22
_diffrn_reflns_limit_l_min -24
_diffrn_reflns_number 40222
_diffrn_reflns_point_group_measured_fraction_full 0.999
_diffrn_reflns_point_group_measured_fraction_max 0.995
_diffrn_reflns_theta_full 67.684
_diffrn_reflns_theta_max 74.504
_diffrn_reflns_theta_min 2.415
_diffrn_source 'micro-focus sealed X-ray tube'
_diffrn_source_type 'PhotonJet (Cu) X-ray Source'
_exptl_absorpt_coefficient_mu 7.334
_exptl_absorpt_correction_T_max 1.000
_exptl_absorpt_correction_T_min 0.315
_exptl_absorpt_correction_type gaussian
_exptl_absorpt_process_details
;
CrysAlisPro 1.171.41.112a (Rigaku Oxford Diffraction, 2021)
Numerical absorption correction based on gaussian integration over
a multifaceted crystal model
Empirical absorption correction using spherical harmonics,
implemented in SCALE3 ABSPACK scaling algorithm.
;
_exptl_crystal_colour yellow
_exptl_crystal_density_diffrn 1.487
_exptl_crystal_description block
_exptl_crystal_F_000 914
_exptl_crystal_size_max 0.210
_exptl_crystal_size_mid 0.070
_exptl_crystal_size_min 0.030
_refine_diff_density_max 1.258
_refine_diff_density_min -1.333
_refine_diff_density_rms 0.082
_refine_ls_extinction_method none
_refine_ls_goodness_of_fit_ref 1.102
_refine_ls_hydrogen_treatment constr
_refine_ls_matrix_type full
_refine_ls_number_parameters 482
_refine_ls_number_reflns 8175
_refine_ls_number_restraints 0
_refine_ls_restrained_S_all 1.102
_refine_ls_R_factor_all 0.0322
_refine_ls_R_factor_gt 0.0303
_refine_ls_shift/su_max 0.002
_refine_ls_shift/su_mean 0.000
_refine_ls_structure_factor_coef Fsqd
_refine_ls_weighting_details 'w=1/[\s^2^(Fo^2^)+(0.0471P)^2^+0.9186P] where P=(Fo^2^+2Fc^2^)/3'
_refine_ls_weighting_scheme calc
_refine_ls_wR_factor_gt 0.0801
_refine_ls_wR_factor_ref 0.0815
_reflns_Friedel_coverage 0.000
_reflns_number_gt 7720
_reflns_number_total 8175
_reflns_threshold_expression 'I > 2\s(I)'
_cod_data_source_file d2fd00171c2.cif
_cod_data_source_block compound_2
_cod_depositor_comments 'Adding full bibliography for 1568178--1568180.cif.'
_cod_database_code 1568179
_shelx_shelxl_version_number 2018/3
_shelx_space_group_comment
;
The symmetry employed for this shelxl refinement is uniquely defined
by the following loop, which should always be used as a source of
symmetry information in preference to the above space-group names.
They are only intended as comments.
;
_shelx_estimated_absorpt_t_min 0.308
_shelx_estimated_absorpt_t_max 0.810

loop_
_space_group_symop_operation_xyz
'x, y, z'
'-x, -y, -z'

loop_
_atom_site_label
_atom_site_type_symbol
_atom_site_fract_x
_atom_site_fract_y
_atom_site_fract_z
_atom_site_U_iso_or_equiv
_atom_site_adp_type
_atom_site_occupancy
_atom_site_site_symmetry_order
_atom_site_calc_flag
_atom_site_refinement_flags_posn
_atom_site_refinement_flags_adp
_atom_site_refinement_flags_occupancy
_atom_site_disorder_assembly
_atom_site_disorder_group
I001 I 0.75212(2) 0.11347(2) 0.41569(2) 0.01864(6) Uani 1 1 d . . . . .
Ni02 Ni 0.53329(4) 0.26370(4) 0.27777(2) 0.01574(9) Uani 1 1 d . . . . .
F003 F 0.87733(14) -0.13321(14) 0.35782(8) 0.0220(3) Uani 1 1 d . . . . .
F004 F 0.61109(15) 0.47433(16) 0.19234(8) 0.0276(3) Uani 1 1 d . . . . .
F005 F 0.92068(14) 0.20446(13) 0.58002(8) 0.0221(3) Uani 1 1 d . . . . .
F006 F 0.61239(14) 0.24598(15) 0.36589(8) 0.0239(3) Uani 1 1 d . . . . .
F007 F 0.26522(15) 0.08199(14) 0.17153(8) 0.0251(3) Uani 1 1 d . . . . .
F008 F 0.13710(16) 0.09908(16) 0.04692(9) 0.0322(3) Uani 1 1 d . . . . .
F009 F 0.47965(17) 0.49012(17) 0.06896(9) 0.0313(3) Uani 1 1 d . . . . .
F00A F 0.24463(18) 0.29969(16) -0.00770(8) 0.0333(4) Uani 1 1 d . . . . .
N00B N 0.39784(19) 0.44517(19) 0.35852(11) 0.0178(4) Uani 1 1 d . . . . .
N00C N 0.8054(2) 0.29843(19) 0.25323(11) 0.0176(4) Uani 1 1 d . . . . .
N00D N 0.3151(2) 0.23960(19) 0.35573(11) 0.0179(4) Uani 1 1 d . . . . .
N00E N 0.6830(2) 0.0936(2) 0.19912(11) 0.0190(4) Uani 1 1 d . . . . .
C00F C 0.4459(2) 0.2764(2) 0.18845(13) 0.0192(4) Uani 1 1 d . . . . .
C00G C 0.4282(3) 0.3876(3) 0.09402(14) 0.0237(5) Uani 1 1 d . . . . .
C00H C 0.8906(2) 0.2265(2) 0.22443(13) 0.0193(4) Uani 1 1 d . . . . .
C00I C 0.3247(2) 0.1857(2) 0.14773(13) 0.0205(5) Uani 1 1 d . . . . .
C00J C 0.4020(2) 0.3172(2) 0.32860(12) 0.0167(4) Uani 1 1 d . . . . .
C00K C 0.9583(2) 0.1026(2) 0.53917(13) 0.0183(4) Uani 1 1 d . . . . .
C00L C 0.3004(2) 0.0931(2) 0.34010(14) 0.0205(5) Uani 1 1 d . . . . .
H00L H 0.355199 0.069545 0.303332 0.025 Uiso 1 1 calc R U . . .
C00M C 0.2567(2) 0.3184(2) 0.40348(13) 0.0195(4) Uani 1 1 d . . . . .
C00N C 0.2549(3) 0.1908(3) 0.08317(14) 0.0237(5) Uani 1 1 d . . . . .
C00O C 0.9365(2) -0.0663(2) 0.42834(13) 0.0180(4) Uani 1 1 d . . . . .
C00P C 0.4935(2) 0.3767(3) 0.15781(14) 0.0221(5) Uani 1 1 d . . . . .
C00Q C 0.3085(3) 0.2933(3) 0.05555(13) 0.0245(5) Uani 1 1 d . . . . .
C00R C 0.8928(2) 0.0383(2) 0.46691(13) 0.0177(4) Uani 1 1 d . . . . .
C00S C 0.6789(2) 0.2170(2) 0.23797(12) 0.0173(4) Uani 1 1 d . . . . .
C00T C 0.8133(2) 0.0973(2) 0.19012(13) 0.0200(4) Uani 1 1 d . . . . .
C00U C 0.3100(2) 0.4485(2) 0.40575(13) 0.0197(4) Uani 1 1 d . . . . .
C00V C 0.3595(3) 0.0618(3) 0.40787(15) 0.0263(5) Uani 1 1 d . . . . .
H00A H 0.362908 -0.031928 0.393974 0.039 Uiso 1 1 calc R U . . .
H00B H 0.303197 0.074460 0.443662 0.039 Uiso 1 1 calc R U . . .
H00C H 0.450185 0.122949 0.429430 0.039 Uiso 1 1 calc R U . . .
C00W C 0.5595(3) -0.0201(2) 0.16758(14) 0.0239(5) Uani 1 1 d . . . . .
H00W H 0.487266 0.010104 0.189376 0.029 Uiso 1 1 calc R U . . .
C00X C 0.9189(3) 0.4591(3) 0.37591(13) 0.0247(5) Uani 1 1 d . . . . .
H00D H 0.940257 0.553615 0.406092 0.037 Uiso 1 1 calc R U . . .
H00E H 1.002061 0.434348 0.372467 0.037 Uiso 1 1 calc R U . . .
H00F H 0.863684 0.400719 0.398229 0.037 Uiso 1 1 calc R U . . .
C00Y C 0.9151(3) 0.5392(2) 0.26375(14) 0.0243(5) Uani 1 1 d . . . . .
H00G H 0.912513 0.630766 0.288283 0.036 Uiso 1 1 calc R U . . .
H00H H 0.871105 0.512027 0.211981 0.036 Uiso 1 1 calc R U . . .
H00I H 1.008451 0.537605 0.268015 0.036 Uiso 1 1 calc R U . . .
C00Z C 0.1565(3) 0.0069(3) 0.30473(15) 0.0290(5) Uani 1 1 d . . . . .
H00J H 0.152507 -0.089009 0.291697 0.044 Uiso 1 1 calc R U . . .
H00K H 0.125514 0.028529 0.260546 0.044 Uiso 1 1 calc R U . . .
H00M H 0.098935 0.025706 0.339196 0.044 Uiso 1 1 calc R U . . .
C010 C 0.8423(2) 0.4411(2) 0.29952(13) 0.0194(4) Uani 1 1 d . . . . .
H010 H 0.756490 0.462811 0.305445 0.023 Uiso 1 1 calc R U . . .
C011 C 0.1488(3) 0.7864(3) -0.03116(16) 0.0321(6) Uani 1 1 d . . . . .
H011 H 0.130850 0.850391 -0.053954 0.039 Uiso 1 1 calc R U . . .
C012 C 0.8539(3) -0.0214(3) 0.15020(16) 0.0286(5) Uani 1 1 d . . . . .
H01A H 0.944881 0.009614 0.142976 0.043 Uiso 1 1 calc R U . . .
H01B H 0.791828 -0.067456 0.102584 0.043 Uiso 1 1 calc R U . . .
H01C H 0.851684 -0.084270 0.178880 0.043 Uiso 1 1 calc R U . . .
C013 C 0.2236(3) 0.7027(3) -0.05968(15) 0.0293(5) Uani 1 1 d . . . . .
H013 H 0.257288 0.709337 -0.101770 0.035 Uiso 1 1 calc R U . . .
C014 C 0.5168(3) -0.0492(3) 0.08553(15) 0.0321(6) Uani 1 1 d . . . . .
H01D H 0.427589 -0.114690 0.067416 0.048 Uiso 1 1 calc R U . . .
H01E H 0.580990 -0.086422 0.061248 0.048 Uiso 1 1 calc R U . . .
H01F H 0.514214 0.034828 0.075033 0.048 Uiso 1 1 calc R U . . .
C015 C 1.0358(3) 0.2866(3) 0.22783(15) 0.0259(5) Uani 1 1 d . . . . .
H01G H 1.076562 0.213993 0.211072 0.039 Uiso 1 1 calc R U . . .
H01H H 1.081253 0.340553 0.278308 0.039 Uiso 1 1 calc R U . . .
H01I H 1.044793 0.344548 0.196317 0.039 Uiso 1 1 calc R U . . .
C016 C 0.1004(3) 0.7767(3) 0.03031(16) 0.0308(6) Uani 1 1 d . . . . .
H016 H 0.049704 0.834608 0.049568 0.037 Uiso 1 1 calc R U . . .
C017 C 0.4768(3) 0.5591(2) 0.33939(14) 0.0237(5) Uani 1 1 d . . . . .
H017 H 0.531008 0.520936 0.305683 0.028 Uiso 1 1 calc R U . . .
C018 C 0.1503(3) 0.2650(3) 0.44002(15) 0.0253(5) Uani 1 1 d . . . . .
H01J H 0.136854 0.340272 0.476822 0.038 Uiso 1 1 calc R U . . .
H01K H 0.177708 0.202640 0.463744 0.038 Uiso 1 1 calc R U . . .
H01L H 0.066465 0.217003 0.403506 0.038 Uiso 1 1 calc R U . . .
C019 C 0.2483(3) 0.6103(3) -0.02623(17) 0.0348(6) Uani 1 1 d . . . . .
H019 H 0.299125 0.552477 -0.045363 0.042 Uiso 1 1 calc R U . . .
C01A C 0.2878(3) 0.5736(3) 0.45179(15) 0.0263(5) Uani 1 1 d . . . . .
H01M H 0.214205 0.548743 0.475762 0.039 Uiso 1 1 calc R U . . .
H01N H 0.265051 0.627397 0.420880 0.039 Uiso 1 1 calc R U . . .
H01O H 0.369620 0.626738 0.488973 0.039 Uiso 1 1 calc R U . . .
C01B C 0.1249(3) 0.6835(3) 0.06408(15) 0.0300(6) Uani 1 1 d . . . . .
C01C C 0.1995(3) 0.6010(3) 0.03510(18) 0.0359(6) Uani 1 1 d . . . . .
H01P H 0.217533 0.536755 0.057736 0.043 Uiso 1 1 calc R U . . .
C01D C 0.5686(3) -0.1457(3) 0.18862(19) 0.0378(7) Uani 1 1 d . . . . .
H01Q H 0.478987 -0.209811 0.176518 0.057 Uiso 1 1 calc R U . . .
H01R H 0.605689 -0.119772 0.241231 0.057 Uiso 1 1 calc R U . . .
H01S H 0.626920 -0.188253 0.161601 0.057 Uiso 1 1 calc R U . . .
C01E C 0.3846(4) 0.6150(4) 0.2958(2) 0.0519(10) Uani 1 1 d . . . . .
H01T H 0.438631 0.682247 0.277748 0.078 Uiso 1 1 calc R U . . .
H01U H 0.332076 0.657673 0.327305 0.078 Uiso 1 1 calc R U . . .
H01V H 0.324016 0.541098 0.254233 0.078 Uiso 1 1 calc R U . . .
C01F C 0.5749(4) 0.6642(4) 0.4042(2) 0.0647(13) Uani 1 1 d . . . . .
H01W H 0.634343 0.730014 0.387675 0.097 Uiso 1 1 calc R U . . .
H01X H 0.628195 0.620720 0.430390 0.097 Uiso 1 1 calc R U . . .
H01Y H 0.526374 0.710534 0.436974 0.097 Uiso 1 1 calc R U . . .
C01G C 0.0704(4) 0.6711(4) 0.1304(2) 0.0475(8) Uani 1 1 d . . . . .
H01Z H 0.025276 0.575938 0.123183 0.071 Uiso 1 1 calc R U . . .
H012 H 0.006356 0.723792 0.137451 0.071 Uiso 1 1 calc R U . . .
H014 H 0.144215 0.705596 0.173637 0.071 Uiso 1 1 calc R U . . .

loop_
_atom_site_aniso_label
_atom_site_aniso_U_11
_atom_site_aniso_U_22
_atom_site_aniso_U_33
_atom_site_aniso_U_23
_atom_site_aniso_U_13
_atom_site_aniso_U_12
I001 0.01665(8) 0.02100(9) 0.02113(9) 0.00939(6) 0.00371(6) 0.00777(6)
Ni02 0.01511(19) 0.01992(19) 0.01514(19) 0.00801(15) 0.00458(15) 0.00690(15)
F003 0.0206(7) 0.0231(7) 0.0197(7) 0.0041(5) 0.0009(5) 0.0062(5)
F004 0.0226(7) 0.0333(8) 0.0286(8) 0.0175(7) 0.0040(6) 0.0033(6)
F005 0.0249(7) 0.0185(6) 0.0240(7) 0.0040(5) 0.0054(6) 0.0111(5)
F006 0.0228(7) 0.0356(8) 0.0201(7) 0.0138(6) 0.0060(6) 0.0148(6)
F007 0.0240(7) 0.0245(7) 0.0249(7) 0.0097(6) 0.0026(6) 0.0032(6)
F008 0.0312(8) 0.0271(8) 0.0298(8) 0.0047(6) -0.0085(7) 0.0065(6)
F009 0.0369(9) 0.0375(8) 0.0291(8) 0.0229(7) 0.0095(7) 0.0131(7)
F00A 0.0465(10) 0.0338(8) 0.0208(7) 0.0090(6) -0.0030(7) 0.0192(7)
N00B 0.0170(9) 0.0195(9) 0.0182(9) 0.0068(8) 0.0048(7) 0.0061(7)
N00C 0.0173(9) 0.0187(9) 0.0176(9) 0.0050(7) 0.0049(7) 0.0068(7)
N00D 0.0175(9) 0.0188(9) 0.0191(9) 0.0079(8) 0.0060(7) 0.0049(7)
N00E 0.0200(10) 0.0178(9) 0.0189(9) 0.0052(8) 0.0039(8) 0.0059(8)
C00F 0.0187(11) 0.0251(11) 0.0181(11) 0.0081(9) 0.0072(9) 0.0109(9)
C00G 0.0293(13) 0.0295(12) 0.0206(12) 0.0122(10) 0.0105(10) 0.0158(10)
C00H 0.0189(11) 0.0241(11) 0.0170(11) 0.0059(9) 0.0060(9) 0.0094(9)
C00I 0.0225(11) 0.0230(11) 0.0195(11) 0.0084(9) 0.0062(9) 0.0101(9)
C00J 0.0155(10) 0.0191(10) 0.0163(10) 0.0082(9) 0.0016(8) 0.0047(8)
C00K 0.0202(11) 0.0138(10) 0.0223(11) 0.0065(9) 0.0061(9) 0.0056(8)
C00L 0.0216(11) 0.0175(10) 0.0234(12) 0.0077(9) 0.0061(9) 0.0051(9)
C00M 0.0168(10) 0.0236(11) 0.0191(11) 0.0068(9) 0.0056(9) 0.0068(9)
C00N 0.0237(12) 0.0244(12) 0.0216(12) 0.0042(10) 0.0009(10) 0.0104(10)
C00O 0.0168(10) 0.0165(10) 0.0194(11) 0.0065(9) 0.0032(8) 0.0018(8)
C00P 0.0199(11) 0.0282(12) 0.0222(12) 0.0120(10) 0.0055(9) 0.0091(10)
C00Q 0.0315(13) 0.0286(12) 0.0166(11) 0.0069(10) 0.0010(10) 0.0170(11)
C00R 0.0139(10) 0.0177(10) 0.0238(11) 0.0108(9) 0.0032(9) 0.0047(8)
C00S 0.0185(10) 0.0196(10) 0.0151(10) 0.0080(9) 0.0026(8) 0.0057(8)
C00T 0.0197(11) 0.0227(11) 0.0194(11) 0.0071(9) 0.0046(9) 0.0087(9)
C00U 0.0159(10) 0.0234(11) 0.0198(11) 0.0063(9) 0.0043(9) 0.0060(9)
C00V 0.0290(13) 0.0262(12) 0.0307(13) 0.0164(11) 0.0093(11) 0.0108(10)
C00W 0.0218(12) 0.0200(11) 0.0249(12) 0.0047(10) 0.0028(10) 0.0013(9)
C00X 0.0288(13) 0.0227(11) 0.0176(11) 0.0038(9) 0.0020(10) 0.0027(10)
C00Y 0.0259(12) 0.0224(11) 0.0246(12) 0.0100(10) 0.0060(10) 0.0038(9)
C00Z 0.0291(13) 0.0246(12) 0.0284(13) 0.0084(10) 0.0052(11) -0.0010(10)
C010 0.0202(11) 0.0163(10) 0.0204(11) 0.0046(9) 0.0044(9) 0.0043(8)
C011 0.0409(16) 0.0325(14) 0.0281(14) 0.0134(11) 0.0059(12) 0.0163(12)
C012 0.0307(13) 0.0255(12) 0.0301(13) 0.0034(11) 0.0086(11) 0.0134(11)
C013 0.0299(14) 0.0326(13) 0.0214(12) 0.0050(11) 0.0057(10) 0.0056(11)
C014 0.0310(14) 0.0337(14) 0.0232(13) 0.0030(11) -0.0005(11) 0.0045(11)
C015 0.0193(12) 0.0302(13) 0.0275(13) 0.0074(10) 0.0063(10) 0.0071(10)
C016 0.0311(14) 0.0312(13) 0.0316(14) 0.0080(11) 0.0068(11) 0.0137(11)
C017 0.0252(12) 0.0190(11) 0.0274(12) 0.0087(10) 0.0105(10) 0.0027(9)
C018 0.0223(12) 0.0296(12) 0.0279(13) 0.0119(10) 0.0119(10) 0.0074(10)
C019 0.0405(16) 0.0331(14) 0.0360(15) 0.0085(12) 0.0145(13) 0.0192(13)
C01A 0.0258(12) 0.0234(12) 0.0284(13) 0.0025(10) 0.0111(10) 0.0078(10)
C01B 0.0315(14) 0.0296(13) 0.0279(13) 0.0085(11) 0.0085(11) 0.0065(11)
C01C 0.0479(18) 0.0308(14) 0.0388(16) 0.0181(13) 0.0146(14) 0.0183(13)
C01D 0.0388(16) 0.0242(13) 0.0454(17) 0.0145(12) 0.0021(13) 0.0000(11)
C01E 0.055(2) 0.058(2) 0.078(3) 0.053(2) 0.037(2) 0.0340(18)
C01F 0.061(2) 0.055(2) 0.0402(19) -0.0004(17) 0.0119(17) -0.0353(19)
C01G 0.063(2) 0.0462(18) 0.0420(18) 0.0188(15) 0.0272(17) 0.0160(16)

loop_
_atom_type_symbol
_atom_type_description
_atom_type_scat_dispersion_real
_atom_type_scat_dispersion_imag
_atom_type_scat_source
C C 0.0181 0.0091 'International Tables Vol C Tables 4.2.6.8 and 6.1.1.4'
H H 0.0000 0.0000 'International Tables Vol C Tables 4.2.6.8 and 6.1.1.4'
N N 0.0311 0.0180 'International Tables Vol C Tables 4.2.6.8 and 6.1.1.4'
F F 0.0727 0.0534 'International Tables Vol C Tables 4.2.6.8 and 6.1.1.4'
Ni Ni -3.0029 0.5091 'International Tables Vol C Tables 4.2.6.8 and 6.1.1.4'
I I -0.3257 6.8362 'International Tables Vol C Tables 4.2.6.8 and 6.1.1.4'

loop_
_geom_angle_atom_site_label_1
_geom_angle_atom_site_label_2
_geom_angle_atom_site_label_3
_geom_angle
_geom_angle_site_symmetry_1
_geom_angle_site_symmetry_3
_geom_angle_publ_flag
F006 Ni02 C00F 177.49(9) . . ?
F006 Ni02 C00J 85.79(8) . . ?
C00F Ni02 C00J 92.80(9) . . ?
F006 Ni02 C00S 88.04(8) . . ?
C00F Ni02 C00S 93.47(9) . . ?
C00J Ni02 C00S 173.25(10) . . ?
C00J N00B C00U 110.79(19) . . ?
C00J N00B C017 121.4(2) . . ?
C00U N00B C017 127.8(2) . . ?
C00S N00C C00H 110.94(19) . . ?
C00S N00C C010 121.26(19) . . ?
C00H N00C C010 127.6(2) . . ?
C00J N00D C00M 110.80(19) . . ?
C00J N00D C00L 121.32(19) . . ?
C00M N00D C00L 127.59(19) . . ?
C00S N00E C00T 110.6(2) . . ?
C00S N00E C00W 120.9(2) . . ?
C00T N00E C00W 128.3(2) . . ?
C00I C00F C00P 112.9(2) . . ?
C00I C00F Ni02 122.39(18) . . ?
C00P C00F Ni02 124.66(19) . . ?
F009 C00G C00Q 119.4(2) . . ?
F009 C00G C00P 120.8(2) . . ?
C00Q C00G C00P 119.8(2) . . ?
C00T C00H N00C 106.4(2) . . ?
C00T C00H C015 128.3(2) . . ?
N00C C00H C015 125.2(2) . . ?
F007 C00I C00N 115.3(2) . . ?
F007 C00I C00F 119.5(2) . . ?
C00N C00I C00F 125.2(2) . . ?
N00D C00J N00B 105.5(2) . . ?
N00D C00J Ni02 126.34(17) . . ?
N00B C00J Ni02 126.67(17) . . ?
F005 C00K C00R 119.9(2) . . ?
F005 C00K C00O 118.1(2) . 2_756 ?
C00R C00K C00O 122.0(2) . 2_756 ?
N00D C00L C00Z 112.1(2) . . ?
N00D C00L C00V 111.4(2) . . ?
C00Z C00L C00V 113.2(2) . . ?
N00D C00L H00L 106.5 . . ?
C00Z C00L H00L 106.5 . . ?
C00V C00L H00L 106.5 . . ?
C00U C00M N00D 106.5(2) . . ?
C00U C00M C018 128.2(2) . . ?
N00D C00M C018 125.2(2) . . ?
F008 C00N C00I 121.7(2) . . ?
F008 C00N C00Q 119.6(2) . . ?
C00I C00N C00Q 118.8(2) . . ?
F003 C00O C00K 118.8(2) . 2_756 ?
F003 C00O C00R 119.9(2) . . ?
C00K C00O C00R 121.3(2) 2_756 . ?
F004 C00P C00G 115.9(2) . . ?
F004 C00P C00F 119.6(2) . . ?
C00G C00P C00F 124.5(2) . . ?
F00A C00Q C00G 121.0(2) . . ?
F00A C00Q C00N 120.3(2) . . ?
C00G C00Q C00N 118.7(2) . . ?
C00K C00R C00O 116.7(2) . . ?
C00K C00R I001 120.70(17) . . ?
C00O C00R I001 122.12(18) . . ?
N00C C00S N00E 105.50(19) . . ?
N00C C00S Ni02 125.81(17) . . ?
N00E C00S Ni02 127.98(17) . . ?
C00H C00T N00E 106.6(2) . . ?
C00H C00T C012 128.6(2) . . ?
N00E C00T C012 124.8(2) . . ?
C00M C00U N00B 106.4(2) . . ?
C00M C00U C01A 128.3(2) . . ?
N00B C00U C01A 125.2(2) . . ?
C00L C00V H00A 109.5 . . ?
C00L C00V H00B 109.5 . . ?
H00A C00V H00B 109.5 . . ?
C00L C00V H00C 109.5 . . ?
H00A C00V H00C 109.5 . . ?
H00B C00V H00C 109.5 . . ?
N00E C00W C014 111.3(2) . . ?
N00E C00W C01D 112.8(2) . . ?
C014 C00W C01D 112.8(2) . . ?
N00E C00W H00W 106.5 . . ?
C014 C00W H00W 106.5 . . ?
C01D C00W H00W 106.5 . . ?
C010 C00X H00D 109.5 . . ?
C010 C00X H00E 109.5 . . ?
H00D C00X H00E 109.5 . . ?
C010 C00X H00F 109.5 . . ?
H00D C00X H00F 109.5 . . ?
H00E C00X H00F 109.5 . . ?
C010 C00Y H00G 109.5 . . ?
C010 C00Y H00H 109.5 . . ?
H00G C00Y H00H 109.5 . . ?
C010 C00Y H00I 109.5 . . ?
H00G C00Y H00I 109.5 . . ?
H00H C00Y H00I 109.5 . . ?
C00L C00Z H00J 109.5 . . ?
C00L C00Z H00K 109.5 . . ?
H00J C00Z H00K 109.5 . . ?
C00L C00Z H00M 109.5 . . ?
H00J C00Z H00M 109.5 . . ?
H00K C00Z H00M 109.5 . . ?
N00C C010 C00X 110.71(19) . . ?
N00C C010 C00Y 112.7(2) . . ?
C00X C010 C00Y 113.0(2) . . ?
N00C C010 H010 106.7 . . ?
C00X C010 H010 106.7 . . ?
C00Y C010 H010 106.7 . . ?
C016 C011 C013 120.2(2) . . ?
C016 C011 H011 119.9 . . ?
C013 C011 H011 119.9 . . ?
C00T C012 H01A 109.5 . . ?
C00T C012 H01B 109.5 . . ?
H01A C012 H01B 109.5 . . ?
C00T C012 H01C 109.5 . . ?
H01A C012 H01C 109.5 . . ?
H01B C012 H01C 109.5 . . ?
C019 C013 C011 119.2(3) . . ?
C019 C013 H013 120.4 . . ?
C011 C013 H013 120.4 . . ?
C00W C014 H01D 109.5 . . ?
C00W C014 H01E 109.5 . . ?
H01D C014 H01E 109.5 . . ?
C00W C014 H01F 109.5 . . ?
H01D C014 H01F 109.5 . . ?
H01E C014 H01F 109.5 . . ?
C00H C015 H01G 109.5 . . ?
C00H C015 H01H 109.5 . . ?
H01G C015 H01H 109.5 . . ?
C00H C015 H01I 109.5 . . ?
H01G C015 H01I 109.5 . . ?
H01H C015 H01I 109.5 . . ?
C011 C016 C01B 120.7(3) . . ?
C011 C016 H016 119.6 . . ?
C01B C016 H016 119.6 . . ?
N00B C017 C01F 112.7(2) . . ?
N00B C017 C01E 110.5(2) . . ?
C01F C017 C01E 114.1(3) . . ?
N00B C017 H017 106.3 . . ?
C01F C017 H017 106.3 . . ?
C01E C017 H017 106.3 . . ?
C00M C018 H01J 109.5 . . ?
C00M C018 H01K 109.5 . . ?
H01J C018 H01K 109.5 . . ?
C00M C018 H01L 109.5 . . ?
H01J C018 H01L 109.5 . . ?
H01K C018 H01L 109.5 . . ?
C013 C019 C01C 120.4(3) . . ?
C013 C019 H019 119.8 . . ?
C01C C019 H019 119.8 . . ?
C00U C01A H01M 109.5 . . ?
C00U C01A H01N 109.5 . . ?
H01M C01A H01N 109.5 . . ?
C00U C01A H01O 109.5 . . ?
H01M C01A H01O 109.5 . . ?
H01N C01A H01O 109.5 . . ?
C01C C01B C016 118.4(3) . . ?
C01C C01B C01G 120.7(3) . . ?
C016 C01B C01G 120.9(3) . . ?
C019 C01C C01B 121.1(3) . . ?
C019 C01C H01P 119.4 . . ?
C01B C01C H01P 119.4 . . ?
C00W C01D H01Q 109.5 . . ?
C00W C01D H01R 109.5 . . ?
H01Q C01D H01R 109.5 . . ?
C00W C01D H01S 109.5 . . ?
H01Q C01D H01S 109.5 . . ?
H01R C01D H01S 109.5 . . ?
C017 C01E H01T 109.5 . . ?
C017 C01E H01U 109.5 . . ?
H01T C01E H01U 109.5 . . ?
C017 C01E H01V 109.5 . . ?
H01T C01E H01V 109.5 . . ?
H01U C01E H01V 109.5 . . ?
C017 C01F H01W 109.5 . . ?
C017 C01F H01X 109.5 . . ?
H01W C01F H01X 109.5 . . ?
C017 C01F H01Y 109.5 . . ?
H01W C01F H01Y 109.5 . . ?
H01X C01F H01Y 109.5 . . ?
C01B C01G H01Z 109.5 . . ?
C01B C01G H012 109.5 . . ?
H01Z C01G H012 109.5 . . ?
C01B C01G H014 109.5 . . ?
H01Z C01G H014 109.5 . . ?
H012 C01G H014 109.5 . . ?

loop_
_geom_bond_atom_site_label_1
_geom_bond_atom_site_label_2
_geom_bond_distance
_geom_bond_site_symmetry_2
_geom_bond_publ_flag
I001 C00R 2.101(2) . ?
Ni02 F006 1.8731(14) . ?
Ni02 C00F 1.901(2) . ?
Ni02 C00J 1.921(2) . ?
Ni02 C00S 1.924(2) . ?
F003 C00O 1.344(3) . ?
F004 C00P 1.362(3) . ?
F005 C00K 1.348(3) . ?
F007 C00I 1.366(3) . ?
F008 C00N 1.344(3) . ?
F009 C00G 1.347(3) . ?
F00A C00Q 1.342(3) . ?
N00B C00J 1.354(3) . ?
N00B C00U 1.393(3) . ?
N00B C017 1.472(3) . ?
N00C C00S 1.350(3) . ?
N00C C00H 1.399(3) . ?
N00C C010 1.479(3) . ?
N00D C00J 1.347(3) . ?
N00D C00M 1.397(3) . ?
N00D C00L 1.483(3) . ?
N00E C00S 1.352(3) . ?
N00E C00T 1.402(3) . ?
N00E C00W 1.475(3) . ?
C00F C00I 1.384(4) . ?
C00F C00P 1.389(3) . ?
C00G C00Q 1.377(4) . ?
C00G C00P 1.377(4) . ?
C00H C00T 1.358(3) . ?
C00H C015 1.497(3) . ?
C00I C00N 1.384(4) . ?
C00K C00R 1.382(3) . ?
C00K C00O 1.384(3) 2_756 ?
C00L C00Z 1.525(4) . ?
C00L C00V 1.528(3) . ?
C00L H00L 1.0000 . ?
C00M C00U 1.360(3) . ?
C00M C018 1.492(3) . ?
C00N C00Q 1.385(4) . ?
C00O C00R 1.389(3) . ?
C00T C012 1.495(3) . ?
C00U C01A 1.492(3) . ?
C00V H00A 0.9800 . ?
C00V H00B 0.9800 . ?
C00V H00C 0.9800 . ?
C00W C014 1.520(4) . ?
C00W C01D 1.527(4) . ?
C00W H00W 1.0000 . ?
C00X C010 1.526(3) . ?
C00X H00D 0.9800 . ?
C00X H00E 0.9800 . ?
C00X H00F 0.9800 . ?
C00Y C010 1.527(3) . ?
C00Y H00G 0.9800 . ?
C00Y H00H 0.9800 . ?
C00Y H00I 0.9800 . ?
C00Z H00J 0.9800 . ?
C00Z H00K 0.9800 . ?
C00Z H00M 0.9800 . ?
C010 H010 1.0000 . ?
C011 C016 1.384(4) . ?
C011 C013 1.390(4) . ?
C011 H011 0.9500 . ?
C012 H01A 0.9800 . ?
C012 H01B 0.9800 . ?
C012 H01C 0.9800 . ?
C013 C019 1.374(4) . ?
C013 H013 0.9500 . ?
C014 H01D 0.9800 . ?
C014 H01E 0.9800 . ?
C014 H01F 0.9800 . ?
C015 H01G 0.9800 . ?
C015 H01H 0.9800 . ?
C015 H01I 0.9800 . ?
C016 C01B 1.385(4) . ?
C016 H016 0.9500 . ?
C017 C01F 1.499(4) . ?
C017 C01E 1.528(4) . ?
C017 H017 1.0000 . ?
C018 H01J 0.9800 . ?
C018 H01K 0.9800 . ?
C018 H01L 0.9800 . ?
C019 C01C 1.382(4) . ?
C019 H019 0.9500 . ?
C01A H01M 0.9800 . ?
C01A H01N 0.9800 . ?
C01A H01O 0.9800 . ?
C01B C01C 1.383(4) . ?
C01B C01G 1.509(4) . ?
C01C H01P 0.9500 . ?
C01D H01Q 0.9800 . ?
C01D H01R 0.9800 . ?
C01D H01S 0.9800 . ?
C01E H01T 0.9800 . ?
C01E H01U 0.9800 . ?
C01E H01V 0.9800 . ?
C01F H01W 0.9800 . ?
C01F H01X 0.9800 . ?
C01F H01Y 0.9800 . ?
C01G H01Z 0.9800 . ?
C01G H012 0.9800 . ?
C01G H014 0.9800 . ?
